data_7045683
loop_
_publ_author_name
'Konarev, Dmitri V.'
'Kuzmin, Alexey V.'
'Nakano, Yoshiaki'
'Khasanov, Salavat S.'
'Otsuka, Akihiro'
'Yamochi, Hideki'
'Kitagawa, Hiroshi'
'Lyubovskaya, Rimma N.'

_publ_section_title
;
 Synthesis and properties of N-methylimidazole solvates of vanadium(ii),
 chromium(ii) and iron(ii) phthalocyanines. Strong NIR absorption in
 V<sup>II</sup>(MeIm)<sub>2</sub>(Pc<sup>2-</sup>).
;
_journal_issue 13
_journal_name_full 'Dalton transactions (Cambridge, England : 2003)'
_journal_page_first 4661
_journal_page_last 4671
_journal_paper_doi 10.1039/c8dt00459e
_journal_volume 47
_journal_year 2018
_chemical_compound_source no
_chemical_formula_moiety 'C32 H16 N8 V, 2(C4 H6 N2), 2(C6 H4 Cl2)'
_chemical_formula_sum 'C52 H36 Cl4 N12 V'
_chemical_formula_weight 1021.67
_chemical_melting_point ?
_chemical_name_common no
_chemical_name_systematic 'N-methylimidazole complex of vanadium(II) phthalocyanine o-dichlorobenzene  solvate'
_chemical_properties_physical Air-sensitive,Oxygen-sensitive
_space_group_crystal_system monoclinic
_space_group_IT_number 14
_space_group_name_Hall '-P 2ybc'
_space_group_name_H-M_alt 'P 1 21/c 1'
_symmetry_space_group_name_Hall '-P 2ybc'
_symmetry_space_group_name_H-M 'P 1 21/c 1'
_atom_sites_solution_hydrogens geom
_audit_creation_date 2016-04-28
_audit_creation_method 'CrysAlisPro 1.171.38.41 (Rigaku OD, 2015)'
_audit_update_record
;
2018-01-31 deposited with the CCDC.
2018-02-21 downloaded from the CCDC.
;
_cell_angle_alpha 90
_cell_angle_beta 100.538(1)
_cell_angle_gamma 90
_cell_formula_units_Z 2
_cell_length_a 13.7115(2)
_cell_length_b 17.6061(2)
_cell_length_c 9.5608(1)
_cell_measurement_reflns_used 16293
_cell_measurement_temperature 130(2)
_cell_measurement_theta_max 32.4990
_cell_measurement_theta_min 2.4450
_cell_volume 2269.11(5)
_computing_cell_refinement 'CrysAlisPro 1.171.38.41 (Rigaku OD, 2015)'
_computing_data_collection 'CrysAlisPro 1.171.38.41 (Rigaku OD, 2015)'
_computing_data_reduction 'CrysAlisPro 1.171.38.41 (Rigaku OD, 2015)'
_computing_structure_refinement 'SHELXL-2014/7 (Sheldrick, 2014)'
_diffrn_ambient_environment N~2~
_diffrn_ambient_temperature 130(2)
_diffrn_detector 'CCD plate'
_diffrn_detector_area_resol_mean 10.4566
_diffrn_detector_type AtlasS2
_diffrn_measured_fraction_theta_full 1.000
_diffrn_measured_fraction_theta_max 0.926
_diffrn_measurement_device 'four-circle diffractometer'
_diffrn_measurement_device_type 'Xcalibur, AtlasS2, Gemini'
_diffrn_measurement_method '\w scans'
_diffrn_radiation_monochromator graphite
_diffrn_radiation_probe x-ray
_diffrn_radiation_type 'Mo K\a'
_diffrn_radiation_wavelength 0.71073
_diffrn_reflns_av_R_equivalents 0.0267
_diffrn_reflns_av_unetI/netI 0.0234
_diffrn_reflns_Laue_measured_fraction_full 1.000
_diffrn_reflns_Laue_measured_fraction_max 0.926
_diffrn_reflns_limit_h_max 20
_diffrn_reflns_limit_h_min -20
_diffrn_reflns_limit_k_max 26
_diffrn_reflns_limit_k_min -25
_diffrn_reflns_limit_l_max 14
_diffrn_reflns_limit_l_min -13
_diffrn_reflns_number 34580
_diffrn_reflns_point_group_measured_fraction_full 1.000
_diffrn_reflns_point_group_measured_fraction_max 0.926
_diffrn_reflns_theta_full 25.242
_diffrn_reflns_theta_max 33.019
_diffrn_reflns_theta_min 1.903
_diffrn_source 'fine-focus sealed X-ray tube'
_diffrn_source_type 'Enhance (Mo) X-ray Source'
_exptl_absorpt_coefficient_mu 0.509
_exptl_absorpt_correction_T_max 0.935
_exptl_absorpt_correction_T_min 0.898
_exptl_absorpt_correction_type analytical
_exptl_absorpt_process_details
;
CrysAlisPro 1.171.38.41 (Rigaku Oxford Diffraction, 2015)
Analytical numeric absorption correction using a multifaceted crystal
model based on expressions derived by R.C. Clark & J.S. Reid.
(Clark, R. C. & Reid, J. S. (1995). Acta Cryst. A51, 887-897)
Empirical absorption correction using spherical harmonics,
implemented in SCALE3 ABSPACK scaling algorithm.
;
_exptl_crystal_colour black
_exptl_crystal_density_diffrn 1.495
_exptl_crystal_description block
_exptl_crystal_F_000 1046
_exptl_crystal_preparation 'Magnetic properties'
_exptl_crystal_recrystallization_method 'Re-crystallisation from solvent: o-dichlorobenzene/hexane'
_exptl_crystal_size_max 0.274
_exptl_crystal_size_mid 0.212
_exptl_crystal_size_min 0.169
_refine_diff_density_max 0.467
_refine_diff_density_min -0.292
_refine_diff_density_rms 0.057
_refine_ls_extinction_method none
_refine_ls_goodness_of_fit_ref 1.044
_refine_ls_hydrogen_treatment constr
_refine_ls_matrix_type full
_refine_ls_number_parameters 313
_refine_ls_number_reflns 7927
_refine_ls_number_restraints 0
_refine_ls_restrained_S_all 1.044
_refine_ls_R_factor_all 0.0415
_refine_ls_R_factor_gt 0.0336
_refine_ls_shift/su_max 0.001
_refine_ls_shift/su_mean 0.000
_refine_ls_structure_factor_coef Fsqd
_refine_ls_weighting_details 'w=1/[\s^2^(Fo^2^)+(0.0398P)^2^+1.0367P] where P=(Fo^2^+2Fc^2^)/3'
_refine_ls_weighting_scheme calc
_refine_ls_wR_factor_gt 0.0853
_refine_ls_wR_factor_ref 0.0900
_reflns_Friedel_coverage 0.000
_reflns_number_gt 6844
_reflns_number_total 7927
_reflns_threshold_expression 'I > 2\s(I)'
_cod_data_source_file c8dt00459e2.cif
_cod_data_source_block VMeIm2PcC6H4Cl2
_cod_depositor_comments
;
The following automatic conversions were performed:

'_chemical_melting_point' value 'not measured' was changed to '?' -
the value is undefined or not given.

Automatic conversion script
Id: cif_fix_values 4973 2017-02-22 13:04:09Z antanas 

 Adding full bibliography for 7045682--7045685.cif.
;
_cod_database_code 7045683
_shelx_shelxl_version_number 2014/7
_shelx_space_group_comment
;
The symmetry employed for this shelxl refinement is uniquely defined
by the following loop, which should always be used as a source of
symmetry information in preference to the above space-group names.
They are only intended as comments.
;
_cell_oxdiff_length_a 13.7108(4)
_cell_oxdiff_length_b 17.6110(5)
_cell_oxdiff_length_c 9.5569(2)
_cell_oxdiff_angle_alpha 89.992(2)
_cell_oxdiff_angle_beta 100.482(2)
_cell_oxdiff_angle_gamma 89.975(2)
_cell_oxdiff_volume 2269.12(11)
_cell_oxdiff_measurement_reflns_used 16291
_shelx_estimated_absorpt_t_min 0.873
_shelx_estimated_absorpt_t_max 0.919
_oxdiff_exptl_absorpt_empirical_full_min 0.944
_oxdiff_exptl_absorpt_empirical_full_max 1.057
_oxdiff_exptl_absorpt_empirical_details
;
Empirical correction (ABSPACK) includes:
- Absorption correction using spherical harmonics
- Frame scaling
;

loop_
_space_group_symop_operation_xyz
'x, y, z'
'-x, y+1/2, -z+1/2'
'-x, -y, -z'
'x, -y-1/2, z-1/2'

loop_
_atom_site_label
_atom_site_type_symbol
_atom_site_fract_x
_atom_site_fract_y
_atom_site_fract_z
_atom_site_U_iso_or_equiv
_atom_site_adp_type
_atom_site_occupancy
_atom_site_site_symmetry_order
_atom_site_calc_flag
_atom_site_refinement_flags_posn
_atom_site_refinement_flags_adp
_atom_site_refinement_flags_occupancy
C101 C 0.71181(7) 0.55219(6) 0.01511(11) 0.01371(17) Uani 1 1 d . . .
C102 C 0.77643(8) 0.61696(6) 0.06093(11) 0.01485(18) Uani 1 1 d . . .
C103 C 0.71943(8) 0.66936(6) 0.12313(11) 0.01548(18) Uani 1 1 d . . .
C104 C 0.62000(8) 0.63755(6) 0.10947(11) 0.01394(18) Uani 1 1 d . . .
C105 C 0.45269(8) 0.64565(6) 0.13707(11) 0.01360(17) Uani 1 1 d . . .
C106 C 0.37336(8) 0.68329(6) 0.19310(11) 0.01440(18) Uani 1 1 d . . .
C107 C 0.28974(8) 0.63540(6) 0.16396(11) 0.01453(18) Uani 1 1 d . . .
C108 C 0.31967(7) 0.56889(6) 0.09046(11) 0.01356(17) Uani 1 1 d . . .
C109 C 0.87530(8) 0.63272(6) 0.05325(12) 0.0183(2) Uani 1 1 d . . .
H109 H 0.9139 0.5979 0.0105 0.022 Uiso 1 1 calc R U .
C110 C 0.91523(9) 0.70107(7) 0.11019(14) 0.0222(2) Uani 1 1 d . . .
H110 H 0.9816 0.7138 0.1035 0.027 Uiso 1 1 calc R U .
C111 C 0.85934(9) 0.75172(7) 0.17745(14) 0.0232(2) Uani 1 1 d . . .
H111 H 0.8894 0.7970 0.2187 0.028 Uiso 1 1 calc R U .
C112 C 0.76087(9) 0.73658(6) 0.18455(13) 0.0198(2) Uani 1 1 d . . .
H112 H 0.7230 0.7709 0.2297 0.024 Uiso 1 1 calc R U .
C113 C 0.37080(8) 0.75137(6) 0.26726(12) 0.0178(2) Uani 1 1 d . . .
H113 H 0.4275 0.7833 0.2879 0.021 Uiso 1 1 calc R U .
C114 C 0.28240(9) 0.77087(7) 0.30986(13) 0.0214(2) Uani 1 1 d . . .
H114 H 0.2786 0.8169 0.3605 0.026 Uiso 1 1 calc R U .
C115 C 0.19881(9) 0.72387(7) 0.27951(13) 0.0215(2) Uani 1 1 d . . .
H115 H 0.1392 0.7388 0.3092 0.026 Uiso 1 1 calc R U .
C116 C 0.20135(8) 0.65559(6) 0.20665(12) 0.0187(2) Uani 1 1 d . . .
H116 H 0.1446 0.6238 0.1867 0.022 Uiso 1 1 calc R U .
N101 N 0.61916(6) 0.56703(5) 0.04620(9) 0.01353(16) Uani 1 1 d . . .
N102 N 0.41749(6) 0.57774(5) 0.07628(9) 0.01341(15) Uani 1 1 d . . .
N103 N 0.54456(7) 0.67356(5) 0.15105(10) 0.01484(16) Uani 1 1 d . . .
N104 N 0.26032(7) 0.50967(5) 0.04874(9) 0.01423(16) Uani 1 1 d . . .
V1 V 0.5000 0.5000 0.0000 0.01194(6) Uani 1 2 d S . P
C201 C 0.46306(9) 0.42293(7) 0.27684(12) 0.0198(2) Uani 1 1 d . . .
H201 H 0.3942 0.4211 0.2377 0.024 Uiso 1 1 calc R U .
C202 C 0.62061(9) 0.44197(7) 0.30266(13) 0.0204(2) Uani 1 1 d . . .
H202 H 0.6838 0.4565 0.2842 0.024 Uiso 1 1 calc R U .
C203 C 0.60374(9) 0.40956(7) 0.42586(13) 0.0229(2) Uani 1 1 d . . .
H203 H 0.6519 0.3975 0.5076 0.027 Uiso 1 1 calc R U .
C204 C 0.44802(11) 0.36443(9) 0.50952(14) 0.0313(3) Uani 1 1 d . . .
H20A H 0.4942 0.3510 0.5968 0.047 Uiso 0.5 1 calc R U P
H20B H 0.3994 0.4012 0.5319 0.047 Uiso 0.5 1 calc R U P
H20C H 0.4135 0.3187 0.4682 0.047 Uiso 0.5 1 calc R U P
H20D H 0.3772 0.3629 0.4678 0.047 Uiso 0.5 1 calc R U P
H20E H 0.4720 0.3127 0.5327 0.047 Uiso 0.5 1 calc R U P
H20F H 0.4579 0.3952 0.5964 0.047 Uiso 0.5 1 calc R U P
N201 N 0.53169(7) 0.45041(5) 0.20901(10) 0.01615(17) Uani 1 1 d . . .
N202 N 0.50301(7) 0.39795(6) 0.40769(10) 0.02032(19) Uani 1 1 d . . .
C301 C 1.02195(9) 0.43646(6) 0.30750(12) 0.0195(2) Uani 1 1 d . . .
C302 C 1.01289(9) 0.40576(7) 0.43874(13) 0.0218(2) Uani 1 1 d . . .
C303 C 1.09496(11) 0.40247(8) 0.54804(14) 0.0279(3) Uani 1 1 d . . .
H303 H 1.0888 0.3816 0.6376 0.034 Uiso 1 1 calc R U .
C304 C 1.18552(11) 0.42964(8) 0.52630(15) 0.0317(3) Uani 1 1 d . . .
H304 H 1.2417 0.4272 0.6009 0.038 Uiso 1 1 calc R U .
C305 C 1.19464(10) 0.46050(8) 0.39582(16) 0.0293(3) Uani 1 1 d . . .
H305 H 1.2570 0.4792 0.3815 0.035 Uiso 1 1 calc R U .
C306 C 1.11325(10) 0.46417(7) 0.28641(13) 0.0232(2) Uani 1 1 d . . .
H306 H 1.1197 0.4855 0.1973 0.028 Uiso 1 1 calc R U .
Cl31 Cl 0.92163(2) 0.44012(2) 0.16855(3) 0.02957(7) Uani 1 1 d . . .
Cl32 Cl 0.90121(3) 0.36903(2) 0.46649(4) 0.03618(9) Uani 1 1 d . . .

loop_
_atom_site_aniso_label
_atom_site_aniso_U_11
_atom_site_aniso_U_22
_atom_site_aniso_U_33
_atom_site_aniso_U_23
_atom_site_aniso_U_13
_atom_site_aniso_U_12
C101 0.0119(4) 0.0152(4) 0.0137(4) 0.0009(3) 0.0017(3) -0.0017(3)
C102 0.0139(4) 0.0148(4) 0.0156(4) 0.0013(3) 0.0020(3) -0.0026(3)
C103 0.0140(4) 0.0146(4) 0.0177(4) 0.0007(4) 0.0026(4) -0.0028(3)
C104 0.0137(4) 0.0133(4) 0.0147(4) 0.0001(3) 0.0024(3) -0.0022(3)
C105 0.0145(4) 0.0134(4) 0.0130(4) 0.0005(3) 0.0028(3) -0.0004(3)
C106 0.0148(4) 0.0143(4) 0.0142(4) 0.0005(3) 0.0030(3) 0.0007(3)
C107 0.0154(4) 0.0140(4) 0.0146(4) 0.0008(3) 0.0037(3) 0.0009(3)
C108 0.0132(4) 0.0142(4) 0.0135(4) 0.0009(3) 0.0031(3) 0.0004(3)
C109 0.0141(4) 0.0196(5) 0.0213(5) 0.0008(4) 0.0038(4) -0.0026(4)
C110 0.0162(5) 0.0211(5) 0.0294(6) 0.0015(4) 0.0042(4) -0.0061(4)
C111 0.0201(5) 0.0172(5) 0.0316(6) -0.0018(4) 0.0033(5) -0.0070(4)
C112 0.0190(5) 0.0147(5) 0.0256(5) -0.0021(4) 0.0035(4) -0.0032(4)
C113 0.0189(5) 0.0155(4) 0.0193(5) -0.0015(4) 0.0041(4) 0.0001(4)
C114 0.0242(5) 0.0178(5) 0.0235(5) -0.0034(4) 0.0077(4) 0.0015(4)
C115 0.0209(5) 0.0195(5) 0.0264(5) -0.0011(4) 0.0107(4) 0.0028(4)
C116 0.0168(5) 0.0180(5) 0.0226(5) 0.0002(4) 0.0069(4) 0.0002(4)
N101 0.0124(4) 0.0138(4) 0.0145(4) -0.0003(3) 0.0028(3) -0.0014(3)
N102 0.0121(4) 0.0140(4) 0.0142(4) 0.0002(3) 0.0026(3) -0.0012(3)
N103 0.0145(4) 0.0146(4) 0.0157(4) -0.0001(3) 0.0034(3) -0.0011(3)
N104 0.0128(4) 0.0153(4) 0.0145(4) 0.0005(3) 0.0025(3) -0.0009(3)
V1 0.01101(10) 0.01224(10) 0.01282(11) -0.00079(8) 0.00282(8) -0.00152(8)
C201 0.0174(5) 0.0262(5) 0.0154(5) 0.0049(4) 0.0019(4) 0.0012(4)
C202 0.0162(5) 0.0210(5) 0.0224(5) 0.0001(4) -0.0007(4) -0.0015(4)
C203 0.0210(5) 0.0254(6) 0.0195(5) 0.0024(4) -0.0035(4) -0.0001(4)
C204 0.0291(6) 0.0452(8) 0.0201(5) 0.0136(5) 0.0055(5) 0.0009(6)
N201 0.0157(4) 0.0163(4) 0.0161(4) 0.0003(3) 0.0021(3) 0.0000(3)
N202 0.0206(4) 0.0247(5) 0.0153(4) 0.0040(4) 0.0022(3) 0.0012(4)
C301 0.0230(5) 0.0155(5) 0.0194(5) -0.0006(4) 0.0028(4) 0.0025(4)
C302 0.0269(6) 0.0170(5) 0.0235(5) -0.0004(4) 0.0104(4) 0.0011(4)
C303 0.0402(7) 0.0238(6) 0.0194(5) 0.0008(4) 0.0045(5) 0.0020(5)
C304 0.0335(7) 0.0303(7) 0.0274(6) -0.0025(5) -0.0049(5) -0.0010(5)
C305 0.0260(6) 0.0270(6) 0.0345(7) -0.0030(5) 0.0043(5) -0.0064(5)
C306 0.0296(6) 0.0184(5) 0.0228(5) -0.0002(4) 0.0080(5) -0.0034(4)
Cl31 0.02666(15) 0.03266(16) 0.02680(15) 0.00269(12) -0.00195(12) 0.00300(12)
Cl32 0.03417(17) 0.03702(18) 0.04310(19) 0.00230(14) 0.02225(15) -0.00346(14)

loop_
_atom_type_symbol
_atom_type_description
_atom_type_scat_dispersion_real
_atom_type_scat_dispersion_imag
_atom_type_scat_source
C C 0.0033 0.0016 'International Tables Vol C Tables 4.2.6.8 and 6.1.1.4'
H H 0.0000 0.0000 'International Tables Vol C Tables 4.2.6.8 and 6.1.1.4'
Cl Cl 0.1484 0.1585 'International Tables Vol C Tables 4.2.6.8 and 6.1.1.4'
N N 0.0061 0.0033 'International Tables Vol C Tables 4.2.6.8 and 6.1.1.4'
V V 0.3005 0.5294 'International Tables Vol C Tables 4.2.6.8 and 6.1.1.4'

loop_
_exptl_crystal_face_index_h
_exptl_crystal_face_index_k
_exptl_crystal_face_index_l
_exptl_crystal_face_perp_dist
0 1 1 0.0959
-2 -5 0 0.0804
0 -4 5 0.1290
0 -1 0 0.0676
0 1 0 0.1009
1 0 0 0.1154
-1 0 0 0.1154
0 -1 -1 0.0959
0 1 -1 0.0555

loop_
_geom_angle_atom_site_label_1
_geom_angle_atom_site_label_2
_geom_angle_atom_site_label_3
_geom_angle
_geom_angle_site_symmetry_1
_geom_angle_site_symmetry_3
N104 C101 N101 127.07(9) 3_665 .
N104 C101 C102 124.32(9) 3_665 .
N101 C101 C102 108.60(9) . .
C109 C102 C103 120.65(10) . .
C109 C102 C101 132.80(10) . .
C103 C102 C101 106.54(9) . .
C112 C103 C102 121.23(10) . .
C112 C103 C104 131.76(10) . .
C102 C103 C104 107.00(9) . .
N103 C104 N101 127.82(9) . .
N103 C104 C103 123.65(9) . .
N101 C104 C103 108.52(9) . .
N103 C105 N102 127.79(9) . .
N103 C105 C106 123.34(9) . .
N102 C105 C106 108.81(9) . .
C113 C106 C107 121.26(10) . .
C113 C106 C105 131.84(10) . .
C107 C106 C105 106.87(9) . .
C116 C107 C106 120.60(10) . .
C116 C107 C108 132.87(10) . .
C106 C107 C108 106.52(9) . .
N104 C108 N102 127.39(9) . .
N104 C108 C107 123.95(9) . .
N102 C108 C107 108.64(9) . .
C110 C109 C102 117.84(11) . .
C110 C109 H109 121.1 . .
C102 C109 H109 121.1 . .
C109 C110 C111 121.29(10) . .
C109 C110 H110 119.4 . .
C111 C110 H110 119.4 . .
C112 C111 C110 121.08(11) . .
C112 C111 H111 119.5 . .
C110 C111 H111 119.5 . .
C111 C112 C103 117.82(11) . .
C111 C112 H112 121.1 . .
C103 C112 H112 121.1 . .
C114 C113 C106 117.71(10) . .
C114 C113 H113 121.1 . .
C106 C113 H113 121.1 . .
C113 C114 C115 121.17(11) . .
C113 C114 H114 119.4 . .
C115 C114 H114 119.4 . .
C116 C115 C114 121.28(10) . .
C116 C115 H115 119.4 . .
C114 C115 H115 119.4 . .
C115 C116 C107 117.98(10) . .
C115 C116 H116 121.0 . .
C107 C116 H116 121.0 . .
C104 N101 C101 109.28(8) . .
C104 N101 V1 124.68(7) . .
C101 N101 V1 125.99(7) . .
C105 N102 C108 109.15(8) . .
C105 N102 V1 124.81(7) . .
C108 N102 V1 125.71(7) . .
C104 N103 C105 124.30(9) . .
C108 N104 C101 124.16(9) . 3_665
N102 V1 N102 180.00(4) 3_665 .
N102 V1 N101 89.46(4) 3_665 .
N102 V1 N101 90.54(4) . .
N102 V1 N101 90.54(4) 3_665 3_665
N102 V1 N101 89.46(4) . 3_665
N101 V1 N101 180.0 . 3_665
N102 V1 N201 88.32(4) 3_665 3_665
N102 V1 N201 91.68(4) . 3_665
N101 V1 N201 89.07(4) . 3_665
N101 V1 N201 90.93(4) 3_665 3_665
N102 V1 N201 91.68(4) 3_665 .
N102 V1 N201 88.32(4) . .
N101 V1 N201 90.93(4) . .
N101 V1 N201 89.07(4) 3_665 .
N201 V1 N201 180.00(5) 3_665 .
N201 C201 N202 111.66(10) . .
N201 C201 H201 124.2 . .
N202 C201 H201 124.2 . .
C203 C202 N201 109.58(10) . .
C203 C202 H202 125.2 . .
N201 C202 H202 125.2 . .
C202 C203 N202 106.11(10) . .
C202 C203 H203 126.9 . .
N202 C203 H203 126.9 . .
N202 C204 H20A 109.5 . .
N202 C204 H20B 109.5 . .
H20A C204 H20B 109.5 . .
N202 C204 H20C 109.5 . .
H20A C204 H20C 109.5 . .
H20B C204 H20C 109.5 . .
N202 C204 H20D 109.5 . .
H20A C204 H20D 141.1 . .
H20B C204 H20D 56.3 . .
H20C C204 H20D 56.3 . .
N202 C204 H20E 109.5 . .
H20A C204 H20E 56.3 . .
H20B C204 H20E 141.1 . .
H20C C204 H20E 56.3 . .
H20D C204 H20E 109.5 . .
N202 C204 H20F 109.5 . .
H20A C204 H20F 56.3 . .
H20B C204 H20F 56.3 . .
H20C C204 H20F 141.1 . .
H20D C204 H20F 109.5 . .
H20E C204 H20F 109.5 . .
C201 N201 C202 105.33(9) . .
C201 N201 V1 124.11(7) . .
C202 N201 V1 130.52(8) . .
C201 N202 C203 107.32(10) . .
C201 N202 C204 125.47(11) . .
C203 N202 C204 127.21(10) . .
C306 C301 C302 119.82(11) . .
C306 C301 Cl31 119.04(9) . .
C302 C301 Cl31 121.13(10) . .
C303 C302 C301 120.02(12) . .
C303 C302 Cl32 119.18(10) . .
C301 C302 Cl32 120.77(10) . .
C304 C303 C302 119.92(12) . .
C304 C303 H303 120.0 . .
C302 C303 H303 120.0 . .
C303 C304 C305 120.15(13) . .
C303 C304 H304 119.9 . .
C305 C304 H304 119.9 . .
C306 C305 C304 120.33(13) . .
C306 C305 H305 119.8 . .
C304 C305 H305 119.8 . .
C305 C306 C301 119.75(12) . .
C305 C306 H306 120.1 . .
C301 C306 H306 120.1 . .

loop_
_geom_bond_atom_site_label_1
_geom_bond_atom_site_label_2
_geom_bond_distance
_geom_bond_site_symmetry_2
C101 N104 1.3380(13) 3_665
C101 N101 1.3815(13) .
C101 C102 1.4613(14) .
C102 C109 1.3988(14) .
C102 C103 1.4092(15) .
C103 C112 1.3951(15) .
C103 C104 1.4575(14) .
C104 N103 1.3344(13) .
C104 N101 1.3802(13) .
C105 N103 1.3359(13) .
C105 N102 1.3774(13) .
C105 C106 1.4569(14) .
C106 C113 1.3962(15) .
C106 C107 1.4094(14) .
C107 C116 1.3939(15) .
C107 C108 1.4624(14) .
C108 N104 1.3378(13) .
C108 N102 1.3815(13) .
C109 C110 1.3911(16) .
C109 H109 0.9500 .
C110 C111 1.4058(18) .
C110 H110 0.9500 .
C111 C112 1.3901(16) .
C111 H111 0.9500 .
C112 H112 0.9500 .
C113 C114 1.3906(16) .
C113 H113 0.9500 .
C114 C115 1.4005(17) .
C114 H114 0.9500 .
C115 C116 1.3929(16) .
C115 H115 0.9500 .
C116 H116 0.9500 .
N101 V1 1.9983(9) .
N102 V1 1.9967(9) .
N104 C101 1.3380(13) 3_665
V1 N102 1.9967(9) 3_665
V1 N101 1.9984(9) 3_665
V1 N201 2.1510(9) 3_665
V1 N201 2.1510(9) .
C201 N201 1.3279(14) .
C201 N202 1.3445(14) .
C201 H201 0.9500 .
C202 C203 1.3661(17) .
C202 N201 1.3824(14) .
C202 H202 0.9500 .
C203 N202 1.3755(16) .
C203 H203 0.9500 .
C204 N202 1.4606(16) .
C204 H20A 0.9800 .
C204 H20B 0.9800 .
C204 H20C 0.9800 .
C204 H20D 0.9800 .
C204 H20E 0.9800 .
C204 H20F 0.9800 .
C301 C306 1.3921(17) .
C301 C302 1.3924(16) .
C301 Cl31 1.7299(12) .
C302 C303 1.3898(19) .
C302 Cl32 1.7268(13) .
C303 C304 1.381(2) .
C303 H303 0.9500 .
C304 C305 1.387(2) .
C304 H304 0.9500 .
C305 C306 1.3845(19) .
C305 H305 0.9500 .
C306 H306 0.9500 .

loop_
_exptl_oxdiff_crystal_face_indexfrac_h
_exptl_oxdiff_crystal_face_indexfrac_k
_exptl_oxdiff_crystal_face_indexfrac_l
_exptl_oxdiff_crystal_face_x
_exptl_oxdiff_crystal_face_y
_exptl_oxdiff_crystal_face_z
0.0002 0.9993 1.0006 -0.0189 0.0243 0.0798
-2.0168 -4.9934 -0.0037 -0.1387 0.0583 -0.1705
-0.0293 -4.0094 5.0018 -0.3688 0.0561 0.1711
-0.0033 -1.0006 -0.0001 -0.0305 -0.0073 -0.0253
0.0033 1.0006 0.0001 0.0305 0.0073 0.0253
1.0001 -0.0049 0.0016 -0.0069 -0.0474 0.0219
-1.0001 0.0049 -0.0016 0.0069 0.0474 -0.0219
-0.0002 -0.9993 -1.0006 0.0189 -0.0243 -0.0798
0.0065 1.0020 -1.0003 0.0799 -0.0098 -0.0292
